data_2228085
loop_
_publ_author_name
'Kumar, Raju Suresh'
'Osman, Hasnah'
'Ali, Mohamed Ashraf'
'Rosli, Mohd Mustaqim'
'Fun, Hoong-Kun'

_publ_section_title
;
 5-[(<i>E</i>)-2-Bromobenzylidene]-8-(2-bromophenyl)-2-hydroxy-10-methyl-3,10-diazahexacyclo[10.7.1.1^3,7^.0^2,11^.0^7,11^.0^16,20^]henicosa-1(20),12,14,16,18-pentaen-6-one
;
_journal_coeditor_code WN2405
_journal_issue 9
_journal_name_full 'Acta Crystallographica Section E'
_journal_page_first o2376
_journal_page_last o2377
_journal_paper_doi 10.1107/S1600536810033295
_journal_volume 66
_journal_year 2010
_chemical_formula_iupac 'C33 H26 Br2 N2 O2'
_chemical_formula_moiety 'C33 H26 Br2 N2 O2'
_chemical_formula_sum 'C33 H26 Br2 N2 O2'
_chemical_formula_weight 642.38
_chemical_name_systematic
5-[(<i>E</i>)-2-Bromobenzylidene]-8-(2-bromophenyl)-2-hydroxy-10-methyl-3,10-diazahexacyclo[10.7.1.1^3,7^.0^2,11^.0^7,11^.0^16,20^]henicosa-1(20),12,14,16,18-pentaen-6-one
_space_group_IT_number 2
_symmetry_cell_setting triclinic
_symmetry_space_group_name_Hall '-P 1'
_symmetry_space_group_name_H-M 'P -1'
_atom_sites_solution_hydrogens geom
_atom_sites_solution_primary direct
_atom_sites_solution_secondary difmap
_audit_creation_method SHELXL-97
_cell_angle_alpha 80.623(4)
_cell_angle_beta 79.787(4)
_cell_angle_gamma 88.213(4)
_cell_formula_units_Z 2
_cell_length_a 8.3334(14)
_cell_length_b 12.4213(19)
_cell_length_c 12.8062(19)
_cell_measurement_reflns_used 9995
_cell_measurement_temperature 100.0(10)
_cell_measurement_theta_max 35.07
_cell_measurement_theta_min 3.28
_cell_volume 1287.2(3)
_computing_cell_refinement 'SAINT (Bruker, 2009)'
_computing_data_collection 'APEX2 (Bruker, 2009)'
_computing_data_reduction 'SAINT (Bruker, 2009)'
_computing_molecular_graphics 'SHELXTL (Sheldrick, 2008)'
_computing_publication_material 'SHELXTL (Sheldrick, 2008) and PLATON (Spek, 2009)'
_computing_structure_refinement 'SHELXTL (Sheldrick, 2008)'
_computing_structure_solution 'SHELXTL (Sheldrick, 2008)'
_diffrn_ambient_temperature 100.0(10)
_diffrn_measured_fraction_theta_full 0.983
_diffrn_measured_fraction_theta_max 0.983
_diffrn_measurement_device_type
;
Bruker APEXII DUO CCD area-detector
;
_diffrn_measurement_method '\f and \w scans'
_diffrn_radiation_monochromator graphite
_diffrn_radiation_source 'fine-focus sealed tube'
_diffrn_radiation_type MoK\a
_diffrn_radiation_wavelength 0.71073
_diffrn_reflns_av_R_equivalents 0.0223
_diffrn_reflns_av_sigmaI/netI 0.0249
_diffrn_reflns_limit_h_max 12
_diffrn_reflns_limit_h_min -12
_diffrn_reflns_limit_k_max 18
_diffrn_reflns_limit_k_min -18
_diffrn_reflns_limit_l_max 19
_diffrn_reflns_limit_l_min -19
_diffrn_reflns_number 27238
_diffrn_reflns_theta_full 32.50
_diffrn_reflns_theta_max 32.50
_diffrn_reflns_theta_min 3.05
_diffrn_standards_number 0
_exptl_absorpt_coefficient_mu 3.185
_exptl_absorpt_correction_T_max 0.5843
_exptl_absorpt_correction_T_min 0.2877
_exptl_absorpt_correction_type multi-scan
_exptl_absorpt_process_details '(SADABS; Bruker, 2009)'
_exptl_crystal_colour yellow
_exptl_crystal_density_diffrn 1.657
_exptl_crystal_density_method 'not measured'
_exptl_crystal_description block
_exptl_crystal_F_000 648
_exptl_crystal_size_max 0.52
_exptl_crystal_size_mid 0.41
_exptl_crystal_size_min 0.19
_refine_diff_density_max 0.989
_refine_diff_density_min -1.165
_refine_ls_extinction_method none
_refine_ls_goodness_of_fit_ref 1.182
_refine_ls_hydrogen_treatment mixed
_refine_ls_matrix_type full
_refine_ls_number_parameters 357
_refine_ls_number_reflns 9152
_refine_ls_number_restraints 0
_refine_ls_restrained_S_all 1.182
_refine_ls_R_factor_all 0.0330
_refine_ls_R_factor_gt 0.0256
_refine_ls_shift/su_max 0.004
_refine_ls_shift/su_mean 0.000
_refine_ls_structure_factor_coef Fsqd
_refine_ls_weighting_details 'calc w=1/[\s^2^(Fo^2^)+(0.0672P)^2^+0.2037P] where P=(Fo^2^+2Fc^2^)/3'
_refine_ls_weighting_scheme calc
_refine_ls_wR_factor_gt 0.0818
_refine_ls_wR_factor_ref 0.1050
_reflns_number_gt 8233
_reflns_number_total 9152
_reflns_threshold_expression I>2\s(I)
_cod_data_source_file wn2405.cif
_cod_data_source_block I
_cod_database_code 2228085
_cod_database_fobs_code 2228085

loop_
_symmetry_equiv_pos_as_xyz
'x, y, z'
'-x, -y, -z'

loop_
_atom_site_type_symbol
_atom_site_label
_atom_site_fract_x
_atom_site_fract_y
_atom_site_fract_z
_atom_site_U_iso_or_equiv
_atom_site_adp_type
_atom_site_calc_flag
_atom_site_refinement_flags
_atom_site_occupancy
_atom_site_disorder_assembly
_atom_site_disorder_group
Br Br1 0.856585(19) 1.068250(12) 0.386199(13) 0.01626(5) Uani d . 1 . .
Br Br2 1.025391(18) 0.886819(12) -0.064263(12) 0.01437(5) Uani d . 1 . .
O O1 0.65922(15) 0.94414(9) 0.09019(9) 0.0152(2) Uani d . 1 . .
O O2 0.55092(14) 0.49704(9) 0.16200(10) 0.0131(2) Uani d . 1 . .
N N1 0.70944(16) 0.61925(10) 0.22074(10) 0.0111(2) Uani d . 1 . .
N N2 0.45256(16) 0.66041(10) 0.02417(10) 0.0109(2) Uani d . 1 . .
C C1 0.5433(2) 0.80453(13) 0.49862(13) 0.0169(3) Uani d . 1 . .
H H1A 0.4852 0.7568 0.4705 0.020 Uiso calc R 1 . .
C C2 0.5306(2) 0.79520(14) 0.60979(14) 0.0193(3) Uani d . 1 . .
H H2A 0.4666 0.7406 0.6551 0.023 Uiso calc R 1 . .
C C3 0.6137(2) 0.86754(14) 0.65250(13) 0.0193(3) Uani d . 1 . .
H H3A 0.6054 0.8614 0.7266 0.023 Uiso calc R 1 . .
C C4 0.7092(2) 0.94912(13) 0.58513(13) 0.0173(3) Uani d . 1 . .
H H4A 0.7636 0.9985 0.6138 0.021 Uiso calc R 1 . .
C C5 0.72276(19) 0.95632(12) 0.47468(12) 0.0131(2) Uani d . 1 . .
C C6 0.64227(19) 0.88461(12) 0.42811(12) 0.0132(2) Uani d . 1 . .
C C7 0.65161(19) 0.89702(12) 0.31078(12) 0.0139(3) Uani d . 1 . .
H H7A 0.6384 0.9672 0.2749 0.017 Uiso calc R 1 . .
C C8 0.67730(18) 0.81722(12) 0.25027(12) 0.0124(2) Uani d . 1 . .
C C9 0.67026(18) 0.84990(12) 0.13230(12) 0.0117(2) Uani d . 1 . .
C C10 0.66598(17) 0.75367(11) 0.07288(11) 0.0104(2) Uani d . 1 . .
C C11 0.78932(18) 0.66652(12) 0.11188(12) 0.0122(2) Uani d . 1 . .
H H11A 0.8086 0.6113 0.0655 0.015 Uiso calc R 1 . .
H H11B 0.8924 0.6998 0.1134 0.015 Uiso calc R 1 . .
C C12 0.71804(19) 0.69952(12) 0.29215(12) 0.0135(2) Uani d . 1 . .
H H12A 0.8275 0.6978 0.3084 0.016 Uiso calc R 1 . .
H H12B 0.6443 0.6764 0.3592 0.016 Uiso calc R 1 . .
C C13 0.49859(17) 0.69498(11) 0.11969(11) 0.0101(2) Uani d . 1 . .
C C14 0.54394(17) 0.59505(11) 0.20430(11) 0.0106(2) Uani d . 1 . .
C C15 0.41293(18) 0.59321(12) 0.30260(12) 0.0115(2) Uani d . 1 . .
C C16 0.3780(2) 0.52059(13) 0.39629(13) 0.0161(3) Uani d . 1 . .
H H16A 0.4395 0.4573 0.4076 0.019 Uiso calc R 1 . .
C C17 0.2453(2) 0.54430(14) 0.47598(13) 0.0189(3) Uani d . 1 . .
H H17A 0.2209 0.4953 0.5397 0.023 Uiso calc R 1 . .
C C18 0.1516(2) 0.63738(14) 0.46208(13) 0.0182(3) Uani d . 1 . .
H H18A 0.0664 0.6506 0.5161 0.022 Uiso calc R 1 . .
C C19 0.18568(19) 0.71303(12) 0.36501(12) 0.0137(2) Uani d . 1 . .
C C20 0.10036(19) 0.81138(13) 0.33826(13) 0.0153(3) Uani d . 1 . .
H H20A 0.0130 0.8321 0.3869 0.018 Uiso calc R 1 . .
C C21 0.14739(19) 0.87631(12) 0.23970(13) 0.0148(3) Uani d . 1 . .
H H21A 0.0902 0.9406 0.2237 0.018 Uiso calc R 1 . .
C C22 0.27944(18) 0.84897(12) 0.16176(12) 0.0128(2) Uani d . 1 . .
H H22A 0.3084 0.8945 0.0962 0.015 Uiso calc R 1 . .
C C23 0.36326(17) 0.75363(11) 0.18568(11) 0.0106(2) Uani d . 1 . .
C C24 0.31619(18) 0.68768(12) 0.28712(12) 0.0113(2) Uani d . 1 . .
C C25 0.50120(18) 0.75089(12) -0.06406(12) 0.0128(2) Uani d . 1 . .
H H25A 0.4250 0.8112 -0.0589 0.015 Uiso calc R 1 . .
H H25B 0.5053 0.7274 -0.1331 0.015 Uiso calc R 1 . .
C C26 0.67185(18) 0.78475(12) -0.05064(11) 0.0112(2) Uani d . 1 . .
H H26A 0.6810 0.8643 -0.0699 0.013 Uiso calc R 1 . .
C C27 0.81308(18) 0.73321(12) -0.11802(11) 0.0117(2) Uani d . 1 . .
C C28 0.97428(18) 0.76858(12) -0.12970(12) 0.0120(2) Uani d . 1 . .
C C29 1.10552(19) 0.72043(13) -0.18784(12) 0.0149(3) Uani d . 1 . .
H H29A 1.2106 0.7463 -0.1930 0.018 Uiso calc R 1 . .
C C30 1.0790(2) 0.63323(13) -0.23832(13) 0.0173(3) Uani d . 1 . .
H H30A 1.1661 0.5992 -0.2762 0.021 Uiso calc R 1 . .
C C31 0.9204(2) 0.59773(13) -0.23128(13) 0.0170(3) Uani d . 1 . .
H H31A 0.9011 0.5409 -0.2666 0.020 Uiso calc R 1 . .
C C32 0.7901(2) 0.64644(13) -0.17176(12) 0.0150(3) Uani d . 1 . .
H H32A 0.6851 0.6208 -0.1675 0.018 Uiso calc R 1 . .
C C33 0.28025(18) 0.63124(12) 0.03566(12) 0.0132(2) Uani d . 1 . .
H H33A 0.2641 0.6003 -0.0257 0.020 Uiso calc R 1 . .
H H33B 0.2139 0.6954 0.0405 0.020 Uiso calc R 1 . .
H H33C 0.2501 0.5789 0.0997 0.020 Uiso calc R 1 . .
H H1O2 0.547(4) 0.516(2) 0.104(2) 0.028(7) Uiso d . 1 . .

loop_
_atom_site_aniso_label
_atom_site_aniso_U_11
_atom_site_aniso_U_22
_atom_site_aniso_U_33
_atom_site_aniso_U_12
_atom_site_aniso_U_13
_atom_site_aniso_U_23
Br1 0.01810(8) 0.01305(8) 0.01711(8) -0.00218(5) -0.00054(6) -0.00328(6)
Br2 0.01454(8) 0.01177(8) 0.01788(8) -0.00154(5) -0.00447(5) -0.00345(5)
O1 0.0200(5) 0.0107(4) 0.0152(5) -0.0001(4) -0.0042(4) -0.0015(4)
O2 0.0173(5) 0.0089(4) 0.0143(5) 0.0019(4) -0.0043(4) -0.0039(4)
N1 0.0120(5) 0.0103(5) 0.0112(5) 0.0008(4) -0.0027(4) -0.0017(4)
N2 0.0113(5) 0.0117(5) 0.0100(5) -0.0005(4) -0.0021(4) -0.0017(4)
C1 0.0182(7) 0.0154(6) 0.0167(7) -0.0008(5) -0.0006(5) -0.0035(5)
C2 0.0225(7) 0.0163(7) 0.0164(7) -0.0009(6) 0.0025(6) -0.0006(5)
C3 0.0255(8) 0.0194(7) 0.0124(6) 0.0030(6) -0.0032(6) -0.0016(5)
C4 0.0206(7) 0.0176(7) 0.0148(6) 0.0013(5) -0.0045(5) -0.0048(5)
C5 0.0141(6) 0.0113(6) 0.0137(6) 0.0014(5) -0.0021(5) -0.0024(5)
C6 0.0149(6) 0.0122(6) 0.0126(6) 0.0016(5) -0.0020(5) -0.0031(5)
C7 0.0155(6) 0.0122(6) 0.0143(6) 0.0001(5) -0.0031(5) -0.0027(5)
C8 0.0138(6) 0.0114(6) 0.0125(6) -0.0003(5) -0.0035(5) -0.0021(5)
C9 0.0107(6) 0.0115(6) 0.0135(6) -0.0013(4) -0.0026(5) -0.0031(5)
C10 0.0110(5) 0.0094(5) 0.0107(6) 0.0002(4) -0.0019(4) -0.0016(4)
C11 0.0111(6) 0.0120(6) 0.0131(6) 0.0015(5) -0.0028(5) -0.0008(5)
C12 0.0167(6) 0.0115(6) 0.0135(6) -0.0003(5) -0.0058(5) -0.0026(5)
C13 0.0112(5) 0.0083(5) 0.0105(5) 0.0008(4) -0.0014(4) -0.0011(4)
C14 0.0118(6) 0.0081(5) 0.0124(6) 0.0010(4) -0.0029(4) -0.0024(4)
C15 0.0122(6) 0.0103(5) 0.0118(6) 0.0002(4) -0.0018(5) -0.0011(4)
C16 0.0190(7) 0.0131(6) 0.0151(6) 0.0017(5) -0.0027(5) 0.0004(5)
C17 0.0198(7) 0.0188(7) 0.0146(7) 0.0006(6) 0.0007(5) 0.0031(5)
C18 0.0180(7) 0.0197(7) 0.0142(6) 0.0014(6) 0.0019(5) -0.0002(5)
C19 0.0133(6) 0.0135(6) 0.0141(6) 0.0007(5) -0.0009(5) -0.0031(5)
C20 0.0139(6) 0.0151(6) 0.0175(7) 0.0030(5) -0.0019(5) -0.0059(5)
C21 0.0145(6) 0.0130(6) 0.0178(7) 0.0042(5) -0.0039(5) -0.0045(5)
C22 0.0142(6) 0.0108(6) 0.0137(6) 0.0017(5) -0.0037(5) -0.0015(5)
C23 0.0109(5) 0.0095(5) 0.0116(6) 0.0008(4) -0.0022(4) -0.0024(4)
C24 0.0115(6) 0.0105(5) 0.0121(6) 0.0005(4) -0.0025(5) -0.0017(5)
C25 0.0126(6) 0.0140(6) 0.0112(6) -0.0001(5) -0.0024(5) -0.0002(5)
C26 0.0119(6) 0.0109(5) 0.0104(6) 0.0003(4) -0.0017(4) -0.0012(4)
C27 0.0132(6) 0.0110(6) 0.0104(6) -0.0011(5) -0.0011(5) -0.0010(4)
C28 0.0136(6) 0.0104(6) 0.0117(6) 0.0001(5) -0.0022(5) -0.0013(5)
C29 0.0132(6) 0.0157(6) 0.0147(6) 0.0007(5) -0.0006(5) -0.0014(5)
C30 0.0191(7) 0.0164(7) 0.0158(7) 0.0023(5) 0.0000(5) -0.0041(5)
C31 0.0211(7) 0.0141(6) 0.0159(6) -0.0006(5) -0.0009(5) -0.0053(5)
C32 0.0160(6) 0.0143(6) 0.0147(6) -0.0029(5) -0.0004(5) -0.0046(5)
C33 0.0113(6) 0.0137(6) 0.0149(6) -0.0007(5) -0.0022(5) -0.0037(5)

loop_
_atom_type_symbol
_atom_type_description
_atom_type_scat_dispersion_real
_atom_type_scat_dispersion_imag
_atom_type_scat_source
C C 0.0033 0.0016 'International Tables Vol C Tables 4.2.6.8 and 6.1.1.4'
H H 0.0000 0.0000 'International Tables Vol C Tables 4.2.6.8 and 6.1.1.4'
N N 0.0061 0.0033 'International Tables Vol C Tables 4.2.6.8 and 6.1.1.4'
O O 0.0106 0.0060 'International Tables Vol C Tables 4.2.6.8 and 6.1.1.4'
Br Br -0.2901 2.4595 'International Tables Vol C Tables 4.2.6.8 and 6.1.1.4'

loop_
_geom_angle_atom_site_label_1
_geom_angle_atom_site_label_2
_geom_angle_atom_site_label_3
_geom_angle_site_symmetry_1
_geom_angle_site_symmetry_3
_geom_angle
_geom_angle_publ_flag
C14 O2 H1O2 . . 103(2) ?
C11 N1 C12 . . 108.02(12) ?
C11 N1 C14 . . 102.44(11) ?
C12 N1 C14 . . 115.63(11) ?
C33 N2 C25 . . 112.31(12) ?
C33 N2 C13 . . 114.95(12) ?
C25 N2 C13 . . 105.24(11) ?
C2 C1 C6 . . 121.38(16) ?
C2 C1 H1A . . 119.3 ?
C6 C1 H1A . . 119.3 ?
C3 C2 C1 . . 119.73(16) ?
C3 C2 H2A . . 120.1 ?
C1 C2 H2A . . 120.1 ?
C2 C3 C4 . . 120.28(15) ?
C2 C3 H3A . . 119.9 ?
C4 C3 H3A . . 119.9 ?
C5 C4 C3 . . 119.32(15) ?
C5 C4 H4A . . 120.3 ?
C3 C4 H4A . . 120.3 ?
C4 C5 C6 . . 122.33(14) ?
C4 C5 Br1 . . 117.66(12) ?
C6 C5 Br1 . . 120.00(11) ?
C5 C6 C1 . . 116.92(14) ?
C5 C6 C7 . . 121.47(14) ?
C1 C6 C7 . . 121.48(14) ?
C8 C7 C6 . . 126.64(14) ?
C8 C7 H7A . . 116.7 ?
C6 C7 H7A . . 116.7 ?
C7 C8 C9 . . 116.44(13) ?
C7 C8 C12 . . 124.44(14) ?
C9 C8 C12 . . 119.08(12) ?
O1 C9 C8 . . 122.98(13) ?
O1 C9 C10 . . 123.03(13) ?
C8 C9 C10 . . 113.85(12) ?
C9 C10 C11 . . 108.11(12) ?
C9 C10 C26 . . 114.98(11) ?
C11 C10 C26 . . 117.57(11) ?
C9 C10 C13 . . 106.44(11) ?
C11 C10 C13 . . 101.86(11) ?
C26 C10 C13 . . 106.49(11) ?
N1 C11 C10 . . 104.01(11) ?
N1 C11 H11A . . 111.0 ?
C10 C11 H11A . . 111.0 ?
N1 C11 H11B . . 111.0 ?
C10 C11 H11B . . 111.0 ?
H11A C11 H11B . . 109.0 ?
N1 C12 C8 . . 116.67(12) ?
N1 C12 H12A . . 108.1 ?
C8 C12 H12A . . 108.1 ?
N1 C12 H12B . . 108.1 ?
C8 C12 H12B . . 108.1 ?
H12A C12 H12B . . 107.3 ?
N2 C13 C23 . . 114.26(12) ?
N2 C13 C10 . . 102.66(11) ?
C23 C13 C10 . . 119.66(11) ?
N2 C13 C14 . . 112.84(11) ?
C23 C13 C14 . . 103.45(11) ?
C10 C13 C14 . . 103.78(11) ?
O2 C14 N1 . . 108.22(11) ?
O2 C14 C15 . . 112.29(12) ?
N1 C14 C15 . . 114.63(12) ?
O2 C14 C13 . . 110.91(11) ?
N1 C14 C13 . . 105.17(11) ?
C15 C14 C13 . . 105.37(11) ?
C16 C15 C24 . . 119.53(14) ?
C16 C15 C14 . . 132.30(13) ?
C24 C15 C14 . . 108.17(12) ?
C15 C16 C17 . . 118.42(14) ?
C15 C16 H16A . . 120.8 ?
C17 C16 H16A . . 120.8 ?
C18 C17 C16 . . 122.38(15) ?
C18 C17 H17A . . 118.8 ?
C16 C17 H17A . . 118.8 ?
C17 C18 C19 . . 119.82(14) ?
C17 C18 H18A . . 120.1 ?
C19 C18 H18A . . 120.1 ?
C24 C19 C20 . . 116.51(14) ?
C24 C19 C18 . . 116.89(14) ?
C20 C19 C18 . . 126.60(14) ?
C21 C20 C19 . . 119.84(14) ?
C21 C20 H20A . . 120.1 ?
C19 C20 H20A . . 120.1 ?
C20 C21 C22 . . 122.79(14) ?
C20 C21 H21A . . 118.6 ?
C22 C21 H21A . . 118.6 ?
C23 C22 C21 . . 118.38(14) ?
C23 C22 H22A . . 120.8 ?
C21 C22 H22A . . 120.8 ?
C22 C23 C24 . . 118.82(13) ?
C22 C23 C13 . . 132.51(13) ?
C24 C23 C13 . . 108.52(12) ?
C19 C24 C15 . . 122.94(13) ?
C19 C24 C23 . . 123.65(13) ?
C15 C24 C23 . . 113.41(13) ?
N2 C25 C26 . . 105.15(11) ?
N2 C25 H25A . . 110.7 ?
C26 C25 H25A . . 110.7 ?
N2 C25 H25B . . 110.7 ?
C26 C25 H25B . . 110.7 ?
H25A C25 H25B . . 108.8 ?
C27 C26 C25 . . 114.83(12) ?
C27 C26 C10 . . 113.94(12) ?
C25 C26 C10 . . 102.43(11) ?
C27 C26 H26A . . 108.4 ?
C25 C26 H26A . . 108.4 ?
C10 C26 H26A . . 108.4 ?
C28 C27 C32 . . 115.83(13) ?
C28 C27 C26 . . 122.18(13) ?
C32 C27 C26 . . 121.98(13) ?
C29 C28 C27 . . 123.13(14) ?
C29 C28 Br2 . . 115.84(11) ?
C27 C28 Br2 . . 121.03(11) ?
C28 C29 C30 . . 119.60(15) ?
C28 C29 H29A . . 120.2 ?
C30 C29 H29A . . 120.2 ?
C31 C30 C29 . . 119.04(15) ?
C31 C30 H30A . . 120.5 ?
C29 C30 H30A . . 120.5 ?
C30 C31 C32 . . 120.60(15) ?
C30 C31 H31A . . 119.7 ?
C32 C31 H31A . . 119.7 ?
C31 C32 C27 . . 121.75(15) ?
C31 C32 H32A . . 119.1 ?
C27 C32 H32A . . 119.1 ?
N2 C33 H33A . . 109.5 ?
N2 C33 H33B . . 109.5 ?
H33A C33 H33B . . 109.5 ?
N2 C33 H33C . . 109.5 ?
H33A C33 H33C . . 109.5 ?
H33B C33 H33C . . 109.5 ?

loop_
_geom_bond_atom_site_label_1
_geom_bond_atom_site_label_2
_geom_bond_site_symmetry_2
_geom_bond_distance
_geom_bond_publ_flag
Br1 C5 . 1.8963(15) ?
Br2 C28 . 1.8993(15) ?
O1 C9 . 1.2144(18) ?
O2 C14 . 1.4065(17) ?
O2 H1O2 . 0.75(3) ?
N1 C11 . 1.4697(19) ?
N1 C12 . 1.4698(19) ?
N1 C14 . 1.4785(19) ?
N2 C33 . 1.4680(19) ?
N2 C25 . 1.4684(19) ?
N2 C13 . 1.4750(19) ?
C1 C2 . 1.395(2) ?
C1 C6 . 1.407(2) ?
C1 H1A . 0.9300 ?
C2 C3 . 1.385(3) ?
C2 H2A . 0.9300 ?
C3 C4 . 1.388(2) ?
C3 H3A . 0.9300 ?
C4 C5 . 1.387(2) ?
C4 H4A . 0.9300 ?
C5 C6 . 1.397(2) ?
C6 C7 . 1.474(2) ?
C7 C8 . 1.344(2) ?
C7 H7A . 0.9300 ?
C8 C9 . 1.510(2) ?
C8 C12 . 1.523(2) ?
C9 C10 . 1.522(2) ?
C10 C11 . 1.554(2) ?
C10 C26 . 1.558(2) ?
C10 C13 . 1.569(2) ?
C11 H11A . 0.9700 ?
C11 H11B . 0.9700 ?
C12 H12A . 0.9700 ?
C12 H12B . 0.9700 ?
C13 C23 . 1.526(2) ?
C13 C14 . 1.592(2) ?
C14 C15 . 1.511(2) ?
C15 C16 . 1.370(2) ?
C15 C24 . 1.410(2) ?
C16 C17 . 1.424(2) ?
C16 H16A . 0.9300 ?
C17 C18 . 1.380(2) ?
C17 H17A . 0.9300 ?
C18 C19 . 1.421(2) ?
C18 H18A . 0.9300 ?
C19 C24 . 1.405(2) ?
C19 C20 . 1.418(2) ?
C20 C21 . 1.382(2) ?
C20 H20A . 0.9300 ?
C21 C22 . 1.421(2) ?
C21 H21A . 0.9300 ?
C22 C23 . 1.3749(19) ?
C22 H22A . 0.9300 ?
C23 C24 . 1.416(2) ?
C25 C26 . 1.542(2) ?
C25 H25A . 0.9700 ?
C25 H25B . 0.9700 ?
C26 C27 . 1.521(2) ?
C26 H26A . 0.9800 ?
C27 C28 . 1.402(2) ?
C27 C32 . 1.405(2) ?
C28 C29 . 1.387(2) ?
C29 C30 . 1.391(2) ?
C29 H29A . 0.9300 ?
C30 C31 . 1.389(2) ?
C30 H30A . 0.9300 ?
C31 C32 . 1.394(2) ?
C31 H31A . 0.9300 ?
C32 H32A . 0.9300 ?
C33 H33A . 0.9600 ?
C33 H33B . 0.9600 ?
C33 H33C . 0.9600 ?

loop_
_geom_hbond_atom_site_label_D
_geom_hbond_atom_site_label_H
_geom_hbond_atom_site_label_A
_geom_hbond_site_symmetry_A
_geom_hbond_distance_DH
_geom_hbond_distance_HA
_geom_hbond_distance_DA
_geom_hbond_angle_DHA
_geom_hbond_publ_flag
O2 H1O2 N2 . 0.75(3) 2.12(3) 2.6735(18) 132(3) yes
C32 H32A O2 2_665 0.93 2.47 3.374(2) 163 yes
C33 H33A O2 2_665 0.96 2.55 3.292(2) 134 yes

loop_
_geom_torsion_atom_site_label_1
_geom_torsion_atom_site_label_2
_geom_torsion_atom_site_label_3
_geom_torsion_atom_site_label_4
_geom_torsion_site_symmetry_1
_geom_torsion_site_symmetry_2
_geom_torsion_site_symmetry_3
_geom_torsion_site_symmetry_4
_geom_torsion
_geom_torsion_publ_flag
C6 C1 C2 C3 . . . . 1.5(3) ?
C1 C2 C3 C4 . . . . 0.0(3) ?
C2 C3 C4 C5 . . . . -1.0(3) ?
C3 C4 C5 C6 . . . . 0.5(2) ?
C3 C4 C5 Br1 . . . . -179.35(13) ?
C4 C5 C6 C1 . . . . 1.0(2) ?
Br1 C5 C6 C1 . . . . -179.16(11) ?
C4 C5 C6 C7 . . . . 176.88(15) ?
Br1 C5 C6 C7 . . . . -3.2(2) ?
C2 C1 C6 C5 . . . . -2.0(2) ?
C2 C1 C6 C7 . . . . -177.90(15) ?
C5 C6 C7 C8 . . . . 135.05(17) ?
C1 C6 C7 C8 . . . . -49.2(2) ?
C6 C7 C8 C9 . . . . 175.99(14) ?
C6 C7 C8 C12 . . . . -6.2(3) ?
C7 C8 C9 O1 . . . . 7.5(2) ?
C12 C8 C9 O1 . . . . -170.38(14) ?
C7 C8 C9 C10 . . . . -168.33(13) ?
C12 C8 C9 C10 . . . . 13.77(19) ?
O1 C9 C10 C11 . . . . 142.12(15) ?
C8 C9 C10 C11 . . . . -42.03(16) ?
O1 C9 C10 C26 . . . . 8.5(2) ?
C8 C9 C10 C26 . . . . -175.62(12) ?
O1 C9 C10 C13 . . . . -109.10(16) ?
C8 C9 C10 C13 . . . . 66.74(15) ?
C12 N1 C11 C10 . . . . -73.52(14) ?
C14 N1 C11 C10 . . . . 49.00(13) ?
C9 C10 C11 N1 . . . . 73.21(14) ?
C26 C10 C11 N1 . . . . -154.57(12) ?
C13 C10 C11 N1 . . . . -38.68(13) ?
C11 N1 C12 C8 . . . . 44.67(17) ?
C14 N1 C12 C8 . . . . -69.37(17) ?
C7 C8 C12 N1 . . . . 168.00(15) ?
C9 C8 C12 N1 . . . . -14.3(2) ?
C33 N2 C13 C23 . . . . -31.95(17) ?
C25 N2 C13 C23 . . . . 92.16(14) ?
C33 N2 C13 C10 . . . . -163.06(11) ?
C25 N2 C13 C10 . . . . -38.96(13) ?
C33 N2 C13 C14 . . . . 85.87(14) ?
C25 N2 C13 C14 . . . . -150.02(12) ?
C9 C10 C13 N2 . . . . 143.27(11) ?
C11 C10 C13 N2 . . . . -103.58(12) ?
C26 C10 C13 N2 . . . . 20.15(13) ?
C9 C10 C13 C23 . . . . 15.49(17) ?
C11 C10 C13 C23 . . . . 128.64(13) ?
C26 C10 C13 C23 . . . . -107.63(14) ?
C9 C10 C13 C14 . . . . -99.04(12) ?
C11 C10 C13 C14 . . . . 14.11(13) ?
C26 C10 C13 C14 . . . . 137.84(11) ?
C11 N1 C14 O2 . . . . 79.77(13) ?
C12 N1 C14 O2 . . . . -163.02(12) ?
C11 N1 C14 C15 . . . . -154.06(12) ?
C12 N1 C14 C15 . . . . -36.85(17) ?
C11 N1 C14 C13 . . . . -38.81(13) ?
C12 N1 C14 C13 . . . . 78.40(14) ?
N2 C13 C14 O2 . . . . 7.93(16) ?
C23 C13 C14 O2 . . . . 131.93(12) ?
C10 C13 C14 O2 . . . . -102.44(13) ?
N2 C13 C14 N1 . . . . 124.69(12) ?
C23 C13 C14 N1 . . . . -111.31(12) ?
C10 C13 C14 N1 . . . . 14.32(13) ?
N2 C13 C14 C15 . . . . -113.81(13) ?
C23 C13 C14 C15 . . . . 10.19(14) ?
C10 C13 C14 C15 . . . . 135.81(11) ?
O2 C14 C15 C16 . . . . 51.9(2) ?
N1 C14 C15 C16 . . . . -72.2(2) ?
C13 C14 C15 C16 . . . . 172.71(16) ?
O2 C14 C15 C24 . . . . -128.68(13) ?
N1 C14 C15 C24 . . . . 107.29(14) ?
C13 C14 C15 C24 . . . . -7.84(15) ?
C24 C15 C16 C17 . . . . -0.9(2) ?
C14 C15 C16 C17 . . . . 178.52(16) ?
C15 C16 C17 C18 . . . . -0.1(3) ?
C16 C17 C18 C19 . . . . 0.5(3) ?
C17 C18 C19 C24 . . . . 0.0(2) ?
C17 C18 C19 C20 . . . . 179.44(16) ?
C24 C19 C20 C21 . . . . 0.0(2) ?
C18 C19 C20 C21 . . . . -179.40(16) ?
C19 C20 C21 C22 . . . . 0.2(2) ?
C20 C21 C22 C23 . . . . 0.2(2) ?
C21 C22 C23 C24 . . . . -0.9(2) ?
C21 C22 C23 C13 . . . . 174.12(15) ?
N2 C13 C23 C22 . . . . -61.5(2) ?
C10 C13 C23 C22 . . . . 60.7(2) ?
C14 C13 C23 C22 . . . . 175.42(15) ?
N2 C13 C23 C24 . . . . 113.85(13) ?
C10 C13 C23 C24 . . . . -123.91(13) ?
C14 C13 C23 C24 . . . . -9.21(15) ?
C20 C19 C24 C15 . . . . 179.51(14) ?
C18 C19 C24 C15 . . . . -1.0(2) ?
C20 C19 C24 C23 . . . . -0.8(2) ?
C18 C19 C24 C23 . . . . 178.75(15) ?
C16 C15 C24 C19 . . . . 1.5(2) ?
C14 C15 C24 C19 . . . . -178.07(14) ?
C16 C15 C24 C23 . . . . -178.31(14) ?
C14 C15 C24 C23 . . . . 2.16(17) ?
C22 C23 C24 C19 . . . . 1.2(2) ?
C13 C23 C24 C19 . . . . -174.92(14) ?
C22 C23 C24 C15 . . . . -179.05(14) ?
C13 C23 C24 C15 . . . . 4.84(17) ?
C33 N2 C25 C26 . . . . 169.39(11) ?
C13 N2 C25 C26 . . . . 43.64(14) ?
N2 C25 C26 C27 . . . . 95.36(14) ?
N2 C25 C26 C10 . . . . -28.69(13) ?
C9 C10 C26 C27 . . . . 122.63(13) ?
C11 C10 C26 C27 . . . . -6.42(18) ?
C13 C10 C26 C27 . . . . -119.76(13) ?
C9 C10 C26 C25 . . . . -112.74(13) ?
C11 C10 C26 C25 . . . . 118.21(13) ?
C13 C10 C26 C25 . . . . 4.87(13) ?
C25 C26 C27 C28 . . . . 168.94(13) ?
C10 C26 C27 C28 . . . . -73.35(17) ?
C25 C26 C27 C32 . . . . -11.6(2) ?
C10 C26 C27 C32 . . . . 106.11(16) ?
C32 C27 C28 C29 . . . . -1.7(2) ?
C26 C27 C28 C29 . . . . 177.82(14) ?
C32 C27 C28 Br2 . . . . 178.85(11) ?
C26 C27 C28 Br2 . . . . -1.7(2) ?
C27 C28 C29 C30 . . . . 0.5(2) ?
Br2 C28 C29 C30 . . . . 179.96(12) ?
C28 C29 C30 C31 . . . . 1.4(2) ?
C29 C30 C31 C32 . . . . -2.0(3) ?
C30 C31 C32 C27 . . . . 0.7(3) ?
C28 C27 C32 C31 . . . . 1.1(2) ?
C26 C27 C32 C31 . . . . -178.41(15) ?
